data_2230399
loop_
_publ_author_name
'Maharramov, Abel M.'
'Ismiyev, Arif I.'
'Rashidov, Bahruz A.'

_publ_section_title
;
 Poly[(\m~3~-<i>rac</i>-5-ethoxycarbonyl-6-hydroxy-6-methyl-4-phenyl-4,5,6,7-tetrahydrobenzo[<i>c</i>]isoxazol-3-olato)potassium]
;
_journal_coeditor_code KP2318
_journal_issue 6
_journal_name_full 'Acta Crystallographica Section E'
_journal_page_first m786
_journal_paper_doi 10.1107/S160053681101868X
_journal_volume 67
_journal_year 2011
_chemical_formula_iupac '[K (C17 H18 N O5)]'
_chemical_formula_moiety 'C17 H18 K N O5'
_chemical_formula_sum 'C17 H18 K N O5'
_chemical_formula_weight 355.42
_chemical_name_systematic
;
Poly[(\m~3~-<i>rac</i>-5-ethoxycarbonyl-6-hydroxy-6-methyl-4-phenyl-4,5,6,7-
tetrahydrobenzo[<i>c</i>]isoxazol-3-olato)potassium]
;
_space_group_IT_number 14
_symmetry_cell_setting monoclinic
_symmetry_space_group_name_Hall '-P 2ybc'
_symmetry_space_group_name_H-M 'P 1 21/c 1'
_atom_sites_solution_hydrogens difmap
_atom_sites_solution_primary direct
_atom_sites_solution_secondary difmap
_audit_creation_method SHELXL-97
_cell_angle_alpha 90.00
_cell_angle_beta 94.388(5)
_cell_angle_gamma 90.00
_cell_formula_units_Z 4
_cell_length_a 12.4811(18)
_cell_length_b 15.411(2)
_cell_length_c 8.6647(12)
_cell_measurement_reflns_used 2419
_cell_measurement_temperature 100(2)
_cell_measurement_theta_max 32.66
_cell_measurement_theta_min 2.70
_cell_volume 1661.7(4)
_computing_cell_refinement 'SAINT-Plus (Bruker, 2001)'
_computing_data_collection 'APEX2 (Bruker, 2005)'
_computing_data_reduction 'SAINT-Plus (Bruker, 2001)'
_computing_molecular_graphics 'SHELXTL (Sheldrick, 2008)'
_computing_publication_material 'SHELXTL (Sheldrick, 2008)'
_computing_structure_refinement 'SHELXTL (Sheldrick, 2008)'
_computing_structure_solution 'SHELXTL (Sheldrick, 2008)'
_diffrn_ambient_temperature 100(2)
_diffrn_measured_fraction_theta_full 0.991
_diffrn_measured_fraction_theta_max 0.991
_diffrn_measurement_device_type 'Bruker APEXII CCD'
_diffrn_measurement_method '\f and \w'
_diffrn_radiation_monochromator graphite
_diffrn_radiation_source 'fine-focus sealed tube'
_diffrn_radiation_type MoK\a
_diffrn_radiation_wavelength 0.71073
_diffrn_reflns_av_R_equivalents 0.0419
_diffrn_reflns_av_sigmaI/netI 0.0323
_diffrn_reflns_limit_h_max 15
_diffrn_reflns_limit_h_min -15
_diffrn_reflns_limit_k_max 19
_diffrn_reflns_limit_k_min -19
_diffrn_reflns_limit_l_max 11
_diffrn_reflns_limit_l_min -11
_diffrn_reflns_number 16716
_diffrn_reflns_theta_full 26.99
_diffrn_reflns_theta_max 26.99
_diffrn_reflns_theta_min 1.64
_exptl_absorpt_coefficient_mu 0.346
_exptl_absorpt_correction_T_max 0.9340
_exptl_absorpt_correction_T_min 0.9032
_exptl_absorpt_correction_type multi-scan
_exptl_absorpt_process_details '(SADABS; Sheldrick, 1998)'
_exptl_crystal_colour colorless
_exptl_crystal_density_diffrn 1.421
_exptl_crystal_density_method 'not measured'
_exptl_crystal_description prism
_exptl_crystal_F_000 744
_exptl_crystal_size_max 0.30
_exptl_crystal_size_mid 0.30
_exptl_crystal_size_min 0.20
_refine_diff_density_max 0.681
_refine_diff_density_min -0.642
_refine_ls_extinction_method none
_refine_ls_goodness_of_fit_ref 0.990
_refine_ls_hydrogen_treatment constr
_refine_ls_matrix_type full
_refine_ls_number_parameters 221
_refine_ls_number_reflns 3594
_refine_ls_number_restraints 6
_refine_ls_restrained_S_all 0.994
_refine_ls_R_factor_all 0.0641
_refine_ls_R_factor_gt 0.0539
_refine_ls_shift/su_max 0.001
_refine_ls_shift/su_mean 0.000
_refine_ls_structure_factor_coef Fsqd
_refine_ls_weighting_details 'calc w=1/[\s^2^(Fo^2^)+(0.0800P)^2^+1.2400P] where P=(Fo^2^+2Fc^2^)/3'
_refine_ls_weighting_scheme calc
_refine_ls_wR_factor_gt 0.1410
_refine_ls_wR_factor_ref 0.1486
_reflns_number_gt 2977
_reflns_number_total 3594
_reflns_threshold_expression I>2\s(I)
_cod_data_source_file kp2318.cif
_cod_data_source_block I
_cod_original_sg_symbol_H-M 'P 21/c'
_cod_database_code 2230399
_cod_database_fobs_code 2230399

loop_
_symmetry_equiv_pos_as_xyz
'x, y, z'
'-x, y+1/2, -z+1/2'
'-x, -y, -z'
'x, -y-1/2, z-1/2'

loop_
_atom_site_type_symbol
_atom_site_label
_atom_site_fract_x
_atom_site_fract_y
_atom_site_fract_z
_atom_site_U_iso_or_equiv
_atom_site_adp_type
_atom_site_calc_flag
_atom_site_refinement_flags
_atom_site_occupancy
_atom_site_symmetry_multiplicity
_atom_site_disorder_assembly
_atom_site_disorder_group
K K1 0.05763(5) 0.40629(3) 0.14073(6) 0.04742(19) Uani d . 1 1 . .
N N1 0.28041(17) 0.31949(12) 0.8020(2) 0.0439(5) Uani d . 1 1 . .
O O2 0.19438(14) 0.35565(10) 0.88107(18) 0.0439(4) Uani d . 1 1 . .
C C3 0.15026(18) 0.42478(13) 0.7957(2) 0.0343(4) Uani d . 1 1 . .
O O3 0.07151(14) 0.46143(11) 0.84704(18) 0.0440(4) Uani d . 1 1 . .
C C3A 0.20830(16) 0.43430(12) 0.6674(2) 0.0308(4) Uani d . 1 1 . .
C C4 0.19038(16) 0.49360(12) 0.5307(2) 0.0276(4) Uani d . 1 1 . .
H H4 0.1313 0.4679 0.4608 0.033 Uiso calc R 1 1 . .
C C5 0.29248(17) 0.49356(13) 0.4414(2) 0.0323(4) Uani d . 1 1 . .
H H5 0.3515 0.5229 0.5063 0.039 Uiso calc R 1 1 . .
O O4 0.19551(16) 0.53784(12) 0.2040(2) 0.0537(5) Uani d . 1 1 . .
O O5 0.35688(16) 0.59290(14) 0.2631(3) 0.0684(6) Uani d D 1 1 . .
C C6 0.32838(17) 0.39892(13) 0.4075(3) 0.0344(4) Uani d . 1 1 . .
O O6 0.23646(12) 0.35629(9) 0.33610(18) 0.0389(4) Uani d . 1 1 . .
H H6O 0.2512 0.2992 0.3219 0.058 Uiso d R 1 1 . .
C C7 0.36413(18) 0.35424(14) 0.5608(3) 0.0399(5) Uani d . 1 1 . .
H H7A 0.3724 0.2912 0.5430 0.048 Uiso calc R 1 1 . .
H H7B 0.4348 0.3775 0.6007 0.048 Uiso calc R 1 1 . .
C C7A 0.28494(17) 0.36821(13) 0.6776(2) 0.0343(4) Uani d . 1 1 . .
C C8 0.15431(16) 0.58394(12) 0.5748(2) 0.0296(4) Uani d . 1 1 . .
C C9 0.2076(2) 0.63132(15) 0.6927(3) 0.0455(6) Uani d . 1 1 . .
H H9 0.2712 0.6087 0.7452 0.055 Uiso calc R 1 1 . .
C C10 0.1689(3) 0.71179(16) 0.7348(3) 0.0551(7) Uani d . 1 1 . .
H H10 0.2067 0.7440 0.8152 0.066 Uiso calc R 1 1 . .
C C11 0.0769(2) 0.74512(15) 0.6616(3) 0.0499(6) Uani d . 1 1 . .
H H11 0.0510 0.8003 0.6907 0.060 Uiso calc R 1 1 . .
C C12 0.0223(2) 0.69854(14) 0.5464(3) 0.0432(5) Uani d . 1 1 . .
H H12 -0.0425 0.7207 0.4968 0.052 Uiso calc R 1 1 . .
C C13 0.06184(17) 0.61842(13) 0.5017(2) 0.0334(4) Uani d . 1 1 . .
H H13 0.0245 0.5872 0.4198 0.040 Uiso calc R 1 1 . .
C C14 0.2736(2) 0.54270(14) 0.2906(3) 0.0399(5) Uani d . 1 1 A .
C C15 0.3426(6) 0.6209(6) 0.1016(5) 0.0951(18) Uani d PD 0.547(7) 1 A 1
H H15A 0.2725 0.6506 0.0820 0.114 Uiso calc PR 0.547(7) 1 A 1
H H15B 0.3437 0.5700 0.0320 0.114 Uiso calc PR 0.547(7) 1 A 1
C C16 0.4336(5) 0.6826(5) 0.0708(8) 0.0951(18) Uani d PD 0.547(7) 1 A 1
H H16A 0.4368 0.6899 -0.0411 0.143 Uiso calc PR 0.547(7) 1 A 1
H H16B 0.5018 0.6586 0.1154 0.143 Uiso calc PR 0.547(7) 1 A 1
H H16C 0.4208 0.7390 0.1183 0.143 Uiso calc PR 0.547(7) 1 A 1
C C15' 0.3639(8) 0.6479(5) 0.1291(8) 0.0951(18) Uani d PD 0.45 1 A 2
H H15C 0.3928 0.7055 0.1613 0.114 Uiso calc PR 0.453(7) 1 A 2
H H15D 0.2916 0.6563 0.0758 0.114 Uiso calc PR 0.453(7) 1 A 2
C C16' 0.4377(7) 0.6047(6) 0.0203(7) 0.0951(18) Uani d PD 0.45 1 A 2
H H16D 0.4374 0.6381 -0.0760 0.143 Uiso calc PR 0.453(7) 1 A 2
H H16E 0.4124 0.5456 -0.0029 0.143 Uiso calc PR 0.453(7) 1 A 2
H H16F 0.5110 0.6025 0.0698 0.143 Uiso calc PR 0.453(7) 1 A 2
C C17 0.4187(2) 0.39617(19) 0.2990(3) 0.0540(6) Uani d . 1 1 . .
H H17A 0.4443 0.3364 0.2905 0.081 Uiso calc R 1 1 . .
H H17B 0.4780 0.4332 0.3402 0.081 Uiso calc R 1 1 . .
H H17C 0.3919 0.4172 0.1965 0.081 Uiso calc R 1 1 . .

loop_
_atom_site_aniso_label
_atom_site_aniso_U_11
_atom_site_aniso_U_22
_atom_site_aniso_U_33
_atom_site_aniso_U_12
_atom_site_aniso_U_13
_atom_site_aniso_U_23
K1 0.0625(4) 0.0453(3) 0.0344(3) 0.0047(2) 0.0035(2) 0.0039(2)
N1 0.0531(12) 0.0367(9) 0.0414(11) 0.0073(8) 0.0011(9) 0.0112(8)
O2 0.0589(10) 0.0395(8) 0.0335(8) 0.0062(7) 0.0046(7) 0.0133(6)
C3 0.0453(12) 0.0308(9) 0.0259(9) -0.0015(8) -0.0034(8) 0.0037(7)
O3 0.0528(10) 0.0494(9) 0.0308(8) 0.0095(7) 0.0106(7) 0.0049(7)
C3A 0.0375(10) 0.0257(9) 0.0285(9) 0.0010(7) -0.0010(8) 0.0029(7)
C4 0.0349(10) 0.0243(8) 0.0233(8) -0.0009(7) -0.0003(7) 0.0012(7)
C5 0.0368(10) 0.0295(9) 0.0307(10) -0.0032(8) 0.0019(8) 0.0003(7)
O4 0.0706(12) 0.0517(10) 0.0373(9) -0.0031(9) -0.0058(8) 0.0109(7)
O5 0.0561(12) 0.0650(12) 0.0866(16) -0.0045(9) 0.0216(11) 0.0378(11)
C6 0.0355(11) 0.0332(10) 0.0348(11) 0.0016(8) 0.0040(8) -0.0018(8)
O6 0.0453(9) 0.0297(7) 0.0405(8) 0.0019(6) -0.0035(7) -0.0067(6)
C7 0.0389(12) 0.0365(11) 0.0437(12) 0.0074(9) 0.0003(9) 0.0036(9)
C7A 0.0398(11) 0.0280(9) 0.0341(10) 0.0006(8) -0.0045(8) 0.0030(8)
C8 0.0397(11) 0.0247(9) 0.0242(9) -0.0012(7) 0.0020(8) 0.0009(7)
C9 0.0575(14) 0.0371(11) 0.0397(12) 0.0037(10) -0.0121(10) -0.0069(9)
C10 0.0815(19) 0.0385(12) 0.0438(13) -0.0020(12) -0.0045(13) -0.0142(10)
C11 0.0770(18) 0.0297(10) 0.0443(13) 0.0099(11) 0.0132(12) -0.0003(9)
C12 0.0544(14) 0.0341(11) 0.0418(12) 0.0109(9) 0.0086(10) 0.0105(9)
C13 0.0419(11) 0.0301(9) 0.0284(10) 0.0015(8) 0.0033(8) 0.0058(8)
C14 0.0526(13) 0.0326(10) 0.0365(11) 0.0013(9) 0.0160(10) 0.0047(8)
C15 0.074(2) 0.115(4) 0.100(3) -0.008(2) 0.026(2) 0.065(3)
C16 0.074(2) 0.115(4) 0.100(3) -0.008(2) 0.026(2) 0.065(3)
C15' 0.074(2) 0.115(4) 0.100(3) -0.008(2) 0.026(2) 0.065(3)
C16' 0.074(2) 0.115(4) 0.100(3) -0.008(2) 0.026(2) 0.065(3)
C17 0.0547(15) 0.0561(15) 0.0537(16) 0.0096(12) 0.0215(12) 0.0014(12)

loop_
_atom_type_symbol
_atom_type_description
_atom_type_scat_dispersion_real
_atom_type_scat_dispersion_imag
_atom_type_scat_source
C C 0.0033 0.0016 'International Tables Vol C Tables 4.2.6.8 and 6.1.1.4'
H H 0.0000 0.0000 'International Tables Vol C Tables 4.2.6.8 and 6.1.1.4'
N N 0.0061 0.0033 'International Tables Vol C Tables 4.2.6.8 and 6.1.1.4'
O O 0.0106 0.0060 'International Tables Vol C Tables 4.2.6.8 and 6.1.1.4'
K K 0.2009 0.2494 'International Tables Vol C Tables 4.2.6.8 and 6.1.1.4'

loop_
_geom_angle_atom_site_label_1
_geom_angle_atom_site_label_2
_geom_angle_atom_site_label_3
_geom_angle_site_symmetry_1
_geom_angle_site_symmetry_3
_geom_angle
_geom_angle_publ_flag
O3 K1 O4 3_566 . 77.88(6) ?
O3 K1 O3 3_566 1_554 82.92(5) ?
O4 K1 O3 . 1_554 82.45(6) ?
O3 K1 O6 3_566 . 131.05(5) ?
O4 K1 O6 . . 67.46(5) ?
O3 K1 O6 1_554 . 123.35(5) ?
O3 K1 O2 3_566 1_554 128.12(5) ?
O4 K1 O2 . 1_554 87.56(6) ?
O3 K1 O2 1_554 1_554 45.63(5) ?
O6 K1 O2 . 1_554 84.83(5) ?
O3 K1 C3 3_566 1_554 103.30(5) ?
O4 K1 C3 . 1_554 81.74(6) ?
O3 K1 C3 1_554 1_554 21.07(5) ?
O6 K1 C3 . 1_554 104.65(5) ?
O2 K1 C3 1_554 1_554 24.85(5) ?
O3 K1 C12 3_566 3_566 96.90(5) ?
O4 K1 C12 . 3_566 114.94(6) ?
O3 K1 C12 1_554 3_566 162.27(6) ?
O6 K1 C12 . 3_566 69.74(6) ?
O2 K1 C12 1_554 3_566 133.79(5) ?
C3 K1 C12 1_554 3_566 156.31(6) ?
O3 K1 C11 3_566 3_566 100.67(6) ?
O4 K1 C11 . 3_566 138.20(6) ?
O3 K1 C11 1_554 3_566 139.26(6) ?
O6 K1 C11 . 3_566 84.75(6) ?
O2 K1 C11 1_554 3_566 121.58(5) ?
C3 K1 C11 1_554 3_566 137.22(6) ?
C12 K1 C11 3_566 3_566 23.26(6) ?
O3 K1 K1 3_566 3_565 42.37(3) ?
O4 K1 K1 . 3_565 76.89(4) ?
O3 K1 K1 1_554 3_565 40.55(4) ?
O6 K1 K1 . 3_565 143.46(4) ?
O2 K1 K1 1_554 3_565 85.96(3) ?
C3 K1 K1 1_554 3_565 61.12(4) ?
C12 K1 K1 3_566 3_565 136.51(5) ?
C11 K1 K1 3_566 3_565 129.48(5) ?
C7A N1 O2 . . 104.50(17) ?
C3 O2 N1 . . 109.00(16) ?
C3 O2 K1 . 1_556 88.57(12) ?
N1 O2 K1 . 1_556 160.52(12) ?
O3 C3 C3A . . 135.81(19) ?
O3 C3 O2 . . 116.73(19) ?
C3A C3 O2 . . 107.45(18) ?
O3 C3 K1 . 1_556 51.27(11) ?
C3A C3 K1 . 1_556 168.76(15) ?
O2 C3 K1 . 1_556 66.58(11) ?
C3 O3 K1 . 3_566 151.29(14) ?
C3 O3 K1 . 1_556 107.66(13) ?
K1 O3 K1 3_566 1_556 97.08(5) ?
C3 C3A C7A . . 105.72(18) ?
C3 C3A C4 . . 130.19(18) ?
C7A C3A C4 . . 123.71(18) ?
C3A C4 C8 . . 112.89(15) ?
C3A C4 C5 . . 108.52(16) ?
C8 C4 C5 . . 113.49(16) ?
C3A C4 H4 . . 107.2 ?
C8 C4 H4 . . 107.2 ?
C5 C4 H4 . . 107.2 ?
C14 C5 C4 . . 110.71(17) ?
C14 C5 C6 . . 109.48(17) ?
C4 C5 C6 . . 110.82(16) ?
C14 C5 H5 . . 108.6 ?
C4 C5 H5 . . 108.6 ?
C6 C5 H5 . . 108.6 ?
C14 O4 K1 . . 131.21(15) ?
C14 O5 C15' . . 125.5(5) ?
C14 O5 C15 . . 107.7(3) ?
C15' O5 C15 . . 21.4(5) ?
O6 C6 C17 . . 109.24(19) ?
O6 C6 C7 . . 109.96(17) ?
C17 C6 C7 . . 110.03(19) ?
O6 C6 C5 . . 106.27(16) ?
C17 C6 C5 . . 112.27(18) ?
C7 C6 C5 . . 109.00(17) ?
C6 O6 K1 . . 135.57(12) ?
C6 O6 H6O . . 110.0 ?
K1 O6 H6O . . 110.1 ?
C7A C7 C6 . . 111.18(17) ?
C7A C7 H7A . . 109.4 ?
C6 C7 H7A . . 109.4 ?
C7A C7 H7B . . 109.4 ?
C6 C7 H7B . . 109.4 ?
H7A C7 H7B . . 108.0 ?
N1 C7A C3A . . 113.3(2) ?
N1 C7A C7 . . 123.19(19) ?
C3A C7A C7 . . 123.52(19) ?
C13 C8 C9 . . 118.26(19) ?
C13 C8 C4 . . 119.40(17) ?
C9 C8 C4 . . 122.23(18) ?
C8 C9 C10 . . 120.5(2) ?
C8 C9 H9 . . 119.7 ?
C10 C9 H9 . . 119.7 ?
C11 C10 C9 . . 120.6(2) ?
C11 C10 H10 . . 119.7 ?
C9 C10 H10 . . 119.7 ?
C12 C11 C10 . . 119.6(2) ?
C12 C11 K1 . 3_566 76.75(14) ?
C10 C11 K1 . 3_566 86.48(16) ?
C12 C11 H11 . . 120.2 ?
C10 C11 H11 . . 120.2 ?
K1 C11 H11 3_566 . 106.8 ?
C11 C12 C13 . . 120.0(2) ?
C11 C12 K1 . 3_566 79.98(14) ?
C13 C12 K1 . 3_566 86.09(12) ?
C11 C12 H12 . . 120.0 ?
C13 C12 H12 . . 120.0 ?
K1 C12 H12 3_566 . 104.0 ?
C8 C13 C12 . . 121.0(2) ?
C8 C13 H13 . . 119.5 ?
C12 C13 H13 . . 119.5 ?
O4 C14 O5 . . 122.5(2) ?
O4 C14 C5 . . 125.5(2) ?
O5 C14 C5 . . 112.0(2) ?
O5 C15 C16 . . 108.3(3) ?
O5 C15 H15A . . 110.0 ?
C16 C15 H15A . . 110.0 ?
O5 C15 H15B . . 110.0 ?
C16 C15 H15B . . 110.0 ?
H15A C15 H15B . . 108.4 ?
O5 C15' C16' . . 108.5(3) ?
O5 C15' H15C . . 110.0 ?
C16' C15' H15C . . 110.0 ?
O5 C15' H15D . . 110.0 ?
C16' C15' H15D . . 110.0 ?
H15C C15' H15D . . 108.4 ?
C15' C16' H16D . . 109.5 ?
C15' C16' H16E . . 109.5 ?
H16D C16' H16E . . 109.5 ?
C15' C16' H16F . . 109.5 ?
H16D C16' H16F . . 109.5 ?
H16E C16' H16F . . 109.5 ?
C6 C17 H17A . . 109.5 ?
C6 C17 H17B . . 109.5 ?
H17A C17 H17B . . 109.5 ?
C6 C17 H17C . . 109.5 ?
H17A C17 H17C . . 109.5 ?
H17B C17 H17C . . 109.5 ?

loop_
_geom_bond_atom_site_label_1
_geom_bond_atom_site_label_2
_geom_bond_site_symmetry_2
_geom_bond_distance
_geom_bond_publ_flag
K1 O3 3_566 2.6059(17) ?
K1 O4 . 2.688(2) ?
K1 O3 1_554 2.7010(16) ?
K1 O6 . 2.8042(16) ?
K1 O2 1_554 3.0285(18) ?
K1 C3 1_554 3.299(2) ?
K1 C12 3_566 3.372(2) ?
K1 C11 3_566 3.411(3) ?
K1 K1 3_565 3.9778(11) ?
N1 C7A . 1.318(3) ?
N1 O2 . 1.430(3) ?
O2 C3 . 1.387(2) ?
O2 K1 1_556 3.0285(18) ?
C3 O3 . 1.245(3) ?
C3 C3A . 1.380(3) ?
C3 K1 1_556 3.299(2) ?
O3 K1 3_566 2.6059(17) ?
O3 K1 1_556 2.7011(16) ?
C3A C7A . 1.395(3) ?
C3A C4 . 1.499(3) ?
C4 C8 . 1.521(3) ?
C4 C5 . 1.541(3) ?
C4 H4 . 1.0000 ?
C5 C14 . 1.513(3) ?
C5 C6 . 1.560(3) ?
C5 H5 . 1.0000 ?
O4 C14 . 1.187(3) ?
O5 C14 . 1.332(3) ?
O5 C15' . 1.446(3) ?
O5 C15 . 1.462(3) ?
C6 O6 . 1.422(3) ?
C6 C17 . 1.523(3) ?
C6 C7 . 1.532(3) ?
O6 H6O . 0.9092 ?
C7 C7A . 1.483(3) ?
C7 H7A . 0.9900 ?
C7 H7B . 0.9900 ?
C8 C13 . 1.380(3) ?
C8 C9 . 1.384(3) ?
C9 C10 . 1.390(3) ?
C9 H9 . 0.9500 ?
C10 C11 . 1.369(4) ?
C10 H10 . 0.9500 ?
C11 C12 . 1.368(4) ?
C11 K1 3_566 3.411(3) ?
C11 H11 . 0.9500 ?
C12 C13 . 1.395(3) ?
C12 K1 3_566 3.372(2) ?
C12 H12 . 0.9500 ?
C13 H13 . 0.9500 ?
C15 C16 . 1.520(3) ?
C15 H15A . 0.9900 ?
C15 H15B . 0.9900 ?
C16 H16A . 0.9800 ?
C16 H16B . 0.9800 ?
C16 H16C . 0.9800 ?
C15' C16' . 1.522(3) ?
C15' H15C . 0.9900 ?
C15' H15D . 0.9900 ?
C16' H16D . 0.9800 ?
C16' H16E . 0.9800 ?
C16' H16F . 0.9800 ?
C17 H17A . 0.9800 ?
C17 H17B . 0.9800 ?
C17 H17C . 0.9800 ?

loop_
_geom_hbond_atom_site_label_D
_geom_hbond_atom_site_label_H
_geom_hbond_atom_site_label_A
_geom_hbond_site_symmetry_A
_geom_hbond_distance_DH
_geom_hbond_distance_HA
_geom_hbond_distance_DA
_geom_hbond_angle_DHA
_geom_hbond_publ_flag
O6 H6O N1 4_565 0.91 1.88 2.784(3) 177 yes
O6 H6O O2 4_565 0.91 2.55 3.336(3) 145 yes

loop_
_geom_torsion_atom_site_label_1
_geom_torsion_atom_site_label_2
_geom_torsion_atom_site_label_3
_geom_torsion_atom_site_label_4
_geom_torsion_site_symmetry_1
_geom_torsion_site_symmetry_2
_geom_torsion_site_symmetry_3
_geom_torsion_site_symmetry_4
_geom_torsion
_geom_torsion_publ_flag
C7A N1 O2 C3 . . . . 1.0(2) ?
C7A N1 O2 K1 . . . 1_556 -152.5(3) ?
N1 O2 C3 O3 . . . . 177.58(19) ?
K1 O2 C3 O3 1_556 . . . -10.98(19) ?
N1 O2 C3 C3A . . . . -1.6(2) ?
K1 O2 C3 C3A 1_556 . . . 169.83(15) ?
N1 O2 C3 K1 . . . 1_556 -171.44(16) ?
C3A C3 O3 K1 . . . 3_566 -19.9(5) ?
O2 C3 O3 K1 . . . 3_566 161.3(2) ?
K1 C3 O3 K1 1_556 . . 3_566 148.3(4) ?
C3A C3 O3 K1 . . . 1_556 -168.2(2) ?
O2 C3 O3 K1 . . . 1_556 12.9(2) ?
O3 C3 C3A C7A . . . . -177.4(3) ?
O2 C3 C3A C7A . . . . 1.5(2) ?
K1 C3 C3A C7A 1_556 . . . 57.8(8) ?
O3 C3 C3A C4 . . . . -4.5(4) ?
O2 C3 C3A C4 . . . . 174.50(19) ?
K1 C3 C3A C4 1_556 . . . -129.3(7) ?
C3 C3A C4 C8 . . . . 40.0(3) ?
C7A C3A C4 C8 . . . . -148.17(19) ?
C3 C3A C4 C5 . . . . 166.7(2) ?
C7A C3A C4 C5 . . . . -21.5(3) ?
C3A C4 C5 C14 . . . . 172.36(16) ?
C8 C4 C5 C14 . . . . -61.3(2) ?
C3A C4 C5 C6 . . . . 50.7(2) ?
C8 C4 C5 C6 . . . . 177.04(16) ?
O3 K1 O4 C14 3_566 . . . 137.7(2) ?
O3 K1 O4 C14 1_554 . . . -138.0(2) ?
O6 K1 O4 C14 . . . . -7.0(2) ?
O2 K1 O4 C14 1_554 . . . -92.4(2) ?
C3 K1 O4 C14 1_554 . . . -116.7(2) ?
C12 K1 O4 C14 3_566 . . . 45.6(2) ?
C11 K1 O4 C14 3_566 . . . 45.2(3) ?
K1 K1 O4 C14 3_565 . . . -178.8(2) ?
C14 C5 C6 O6 . . . . -70.3(2) ?
C4 C5 C6 O6 . . . . 52.1(2) ?
C14 C5 C6 C17 . . . . 49.0(3) ?
C4 C5 C6 C17 . . . . 171.44(19) ?
C14 C5 C6 C7 . . . . 171.22(18) ?
C4 C5 C6 C7 . . . . -66.4(2) ?
C17 C6 O6 K1 . . . . -89.3(2) ?
C7 C6 O6 K1 . . . . 149.81(14) ?
C5 C6 O6 K1 . . . . 32.0(2) ?
O3 K1 O6 C6 3_566 . . . -45.9(2) ?
O4 K1 O6 C6 . . . . 2.54(17) ?
O3 K1 O6 C6 1_554 . . . 66.21(19) ?
O2 K1 O6 C6 1_554 . . . 92.04(18) ?
C3 K1 O6 C6 1_554 . . . 76.92(18) ?
C12 K1 O6 C6 3_566 . . . -127.24(18) ?
C11 K1 O6 C6 3_566 . . . -145.53(18) ?
K1 K1 O6 C6 3_565 . . . 16.0(2) ?
O6 C6 C7 C7A . . . . -68.8(2) ?
C17 C6 C7 C7A . . . . 170.8(2) ?
C5 C6 C7 C7A . . . . 47.3(2) ?
O2 N1 C7A C3A . . . . 0.0(3) ?
O2 N1 C7A C7 . . . . 179.66(19) ?
C3 C3A C7A N1 . . . . -0.9(3) ?
C4 C3A C7A N1 . . . . -174.48(19) ?
C3 C3A C7A C7 . . . . 179.4(2) ?
C4 C3A C7A C7 . . . . 5.8(3) ?
C6 C7 C7A N1 . . . . 161.3(2) ?
C6 C7 C7A C3A . . . . -19.0(3) ?
C3A C4 C8 C13 . . . . -126.32(19) ?
C5 C4 C8 C13 . . . . 109.7(2) ?
C3A C4 C8 C9 . . . . 49.8(3) ?
C5 C4 C8 C9 . . . . -74.2(3) ?
C13 C8 C9 C10 . . . . -0.5(4) ?
C4 C8 C9 C10 . . . . -176.6(2) ?
C8 C9 C10 C11 . . . . 0.7(4) ?
C9 C10 C11 C12 . . . . 0.3(4) ?
C9 C10 C11 K1 . . . 3_566 72.9(3) ?
C10 C11 C12 C13 . . . . -1.4(4) ?
K1 C11 C12 C13 3_566 . . . -79.5(2) ?
C10 C11 C12 K1 . . . 3_566 78.1(2) ?
C9 C8 C13 C12 . . . . -0.7(3) ?
C4 C8 C13 C12 . . . . 175.58(18) ?
C11 C12 C13 C8 . . . . 1.7(3) ?
K1 C12 C13 C8 3_566 . . . -74.42(19) ?
K1 O4 C14 O5 . . . . 148.93(19) ?
K1 O4 C14 C5 . . . . -30.2(3) ?
C15' O5 C14 O4 . . . . 0.8(5) ?
C15 O5 C14 O4 . . . . -12.5(5) ?
C15' O5 C14 C5 . . . . -180.0(4) ?
C15 O5 C14 C5 . . . . 166.8(5) ?
C4 C5 C14 O4 . . . . -42.8(3) ?
C6 C5 C14 O4 . . . . 79.6(3) ?
C4 C5 C14 O5 . . . . 137.97(19) ?
C6 C5 C14 O5 . . . . -99.6(2) ?
C14 O5 C15 C16 . . . . 176.7(6) ?
C15' O5 C15 C16 . . . . 27.6(11) ?
C14 O5 C15' C16' . . . . -104.3(7) ?
C15 O5 C15' C16' . . . . -67.4(14) ?
